data_7129194
loop_
_publ_author_name
'Biswas, Subhamoy'
'Porashar, Bikoshita'
'Arandhara, Pallav Jyoti'
'Saikia, Anil K.'

_publ_section_title
;
 Synthesis of pyrimido[2,1-<i>a</i>]isoindolone and
 isoindolo[2,1-<i>a</i>]quinazolinone <i>via</i> intramolecular aza-Prins
 type reaction.
;
_journal_issue 88
_journal_name_full 'Chemical communications (Cambridge, England)'
_journal_page_first 11701
_journal_page_last 11704
_journal_paper_doi 10.1039/d1cc04554g
_journal_volume 57
_journal_year 2021
_chemical_formula_sum 'C17 H14 N2 O2'
_chemical_formula_weight 278.30
_space_group_crystal_system monoclinic
_space_group_IT_number 14
_space_group_name_Hall '-P 2yn'
_space_group_name_H-M_alt 'P 1 21/n 1'
_atom_sites_solution_hydrogens geom
_audit_creation_method SHELXL-2016/6
_audit_update_record
;
2021-10-14 deposited with the CCDC.	2021-10-19 downloaded from the CCDC.
;
_cell_angle_alpha 90
_cell_angle_beta 93.695(2)
_cell_angle_gamma 90
_cell_formula_units_Z 4
_cell_length_a 9.5567(6)
_cell_length_b 9.7212(6)
_cell_length_c 15.0352(9)
_cell_measurement_reflns_used 9425
_cell_measurement_temperature 296(2)
_cell_measurement_theta_max 23.01
_cell_measurement_theta_min 2.46
_cell_volume 1393.91(15)
_computing_structure_refinement 'SHELXL-2016/6 (Sheldrick, 2016)'
_computing_structure_solution 'SHELXT 2014/5 (Sheldrick, 2014)'
_diffrn_ambient_temperature 296(2)
_diffrn_measured_fraction_theta_full 1.000
_diffrn_measured_fraction_theta_max 0.997
_diffrn_measurement_device_type 'Bruker APEX-II CCD'
_diffrn_measurement_method '\f and \w scans'
_diffrn_radiation_type MoK\a
_diffrn_radiation_wavelength 0.71073
_diffrn_reflns_av_R_equivalents 0.0822
_diffrn_reflns_av_unetI/netI 0.0292
_diffrn_reflns_Laue_measured_fraction_full 1.000
_diffrn_reflns_Laue_measured_fraction_max 0.997
_diffrn_reflns_limit_h_max 12
_diffrn_reflns_limit_h_min -12
_diffrn_reflns_limit_k_max 12
_diffrn_reflns_limit_k_min -12
_diffrn_reflns_limit_l_max 20
_diffrn_reflns_limit_l_min -19
_diffrn_reflns_number 68044
_diffrn_reflns_point_group_measured_fraction_full 1.000
_diffrn_reflns_point_group_measured_fraction_max 0.997
_diffrn_reflns_theta_full 25.242
_diffrn_reflns_theta_max 28.303
_diffrn_reflns_theta_min 2.456
_exptl_absorpt_coefficient_mu 0.089
_exptl_absorpt_correction_T_max 0.984
_exptl_absorpt_correction_T_min 0.976
_exptl_absorpt_correction_type multi-scans
_exptl_absorpt_process_details multi-scans
_exptl_crystal_colour colorless
_exptl_crystal_density_diffrn 1.326
_exptl_crystal_description block
_exptl_crystal_F_000 584
_exptl_crystal_size_max 0.28
_exptl_crystal_size_mid 0.23
_exptl_crystal_size_min 0.18
_refine_diff_density_max 0.156
_refine_diff_density_min -0.228
_refine_diff_density_rms 0.044
_refine_ls_extinction_method none
_refine_ls_goodness_of_fit_ref 1.048
_refine_ls_hydrogen_treatment constr
_refine_ls_matrix_type full
_refine_ls_number_parameters 190
_refine_ls_number_reflns 3453
_refine_ls_number_restraints 0
_refine_ls_restrained_S_all 1.048
_refine_ls_R_factor_all 0.0800
_refine_ls_R_factor_gt 0.0499
_refine_ls_shift/su_max 0.000
_refine_ls_shift/su_mean 0.000
_refine_ls_structure_factor_coef Fsqd
_refine_ls_weighting_details 'w=1/[\s^2^(Fo^2^)+(0.1000P)^2^+0.2056P] where P=(Fo^2^+2Fc^2^)/3'
_refine_ls_weighting_scheme calc
_refine_ls_wR_factor_gt 0.1424
_refine_ls_wR_factor_ref 0.1768
_reflns_Friedel_coverage 0.000
_reflns_number_gt 2375
_reflns_number_total 3453
_reflns_threshold_expression 'I > 2\s(I)'
_cod_data_source_file d1cc04554g3.cif
_cod_data_source_block SB-1P_0m_a
_cod_original_sg_symbol_H-M 'P 21/n'
_cod_database_code 7129194
_shelx_shelxl_version_number 2016/6
_shelx_space_group_comment
;
The symmetry employed for this shelxl refinement is uniquely defined
by the following loop, which should always be used as a source of
symmetry information in preference to the above space-group names.
They are only intended as comments.
;

loop_
_space_group_symop_operation_xyz
'x, y, z'
'-x+1/2, y+1/2, -z+1/2'
'-x, -y, -z'
'x-1/2, -y-1/2, z-1/2'

loop_
_atom_site_label
_atom_site_type_symbol
_atom_site_fract_x
_atom_site_fract_y
_atom_site_fract_z
_atom_site_U_iso_or_equiv
_atom_site_adp_type
_atom_site_occupancy
_atom_site_site_symmetry_order
_atom_site_calc_flag
_atom_site_refinement_flags_posn
_atom_site_refinement_flags_adp
_atom_site_refinement_flags_occupancy
_atom_site_disorder_assembly
_atom_site_disorder_group
N1 N 0.20557(13) 0.32576(14) 0.57558(9) 0.0407(3) Uani 1 1 d . . . . .
O2 O 0.01753(13) 0.19074(15) 0.59235(12) 0.0699(4) Uani 1 1 d . . . . .
N2 N 0.38442(14) 0.24670(15) 0.48250(10) 0.0480(4) Uani 1 1 d . . . . .
O1 O 0.58900(16) 0.12771(17) 0.46788(13) 0.0794(5) Uani 1 1 d . . . . .
C8 C 0.33325(15) 0.36243(16) 0.53058(10) 0.0375(3) Uani 1 1 d . . . . .
H5 H 0.312206 0.438490 0.489071 0.045 Uiso 1 1 calc R U . . .
C12 C 0.15006(15) 0.43458(17) 0.62762(11) 0.0392(4) Uani 1 1 d . . . . .
C5 C 0.45917(16) 0.40006(17) 0.59285(11) 0.0407(4) Uani 1 1 d . . . . .
C6 C 0.56929(16) 0.31420(18) 0.57443(12) 0.0457(4) Uani 1 1 d . . . . .
C9 C 0.12763(17) 0.20945(18) 0.55734(13) 0.0483(4) Uani 1 1 d . . . . .
C13 C 0.11993(18) 0.56066(19) 0.58774(12) 0.0482(4) Uani 1 1 d . . . . .
H10 H 0.128254 0.571715 0.526872 0.058 Uiso 1 1 calc R U . . .
C7 C 0.52193(18) 0.21685(19) 0.50379(13) 0.0506(4) Uani 1 1 d . . . . .
C17 C 0.13464(18) 0.4171(2) 0.71791(12) 0.0543(5) Uani 1 1 d . . . . .
H14 H 0.153998 0.332750 0.745181 0.065 Uiso 1 1 calc R U . . .
C4 C 0.47744(19) 0.5016(2) 0.65658(12) 0.0535(5) Uani 1 1 d . . . . .
H4 H 0.404839 0.561422 0.668046 0.064 Uiso 1 1 calc R U . . .
C1 C 0.70045(18) 0.3256(2) 0.62001(14) 0.0608(6) Uani 1 1 d . . . . .
H1 H 0.774080 0.267932 0.607047 0.073 Uiso 1 1 calc R U . . .
C10 C 0.18220(19) 0.1050(2) 0.49464(16) 0.0582(5) Uani 1 1 d . . . . .
H6 H 0.103388 0.065034 0.459844 0.070 Uiso 1 1 calc R U . . .
H7 H 0.227729 0.031679 0.529414 0.070 Uiso 1 1 calc R U . . .
C11 C 0.2850(2) 0.1620(2) 0.43140(14) 0.0599(5) Uani 1 1 d . . . . .
H9 H 0.333192 0.087375 0.403340 0.072 Uiso 1 1 calc R U . . .
H8 H 0.235790 0.216224 0.385142 0.072 Uiso 1 1 calc R U . . .
C14 C 0.0776(2) 0.6699(2) 0.63826(15) 0.0641(5) Uani 1 1 d . . . . .
H11 H 0.059848 0.754955 0.611614 0.077 Uiso 1 1 calc R U . . .
C16 C 0.0894(2) 0.5288(3) 0.76733(13) 0.0696(6) Uani 1 1 d . . . . .
H13 H 0.077918 0.518629 0.827931 0.083 Uiso 1 1 calc R U . . .
C2 C 0.7171(2) 0.4252(3) 0.68486(15) 0.0725(7) Uani 1 1 d . . . . .
H2 H 0.803222 0.434328 0.716819 0.087 Uiso 1 1 calc R U . . .
C3 C 0.6077(2) 0.5120(3) 0.70335(15) 0.0710(6) Uani 1 1 d . . . . .
H3 H 0.621503 0.578321 0.747645 0.085 Uiso 1 1 calc R U . . .
C15 C 0.0618(2) 0.6533(3) 0.72683(16) 0.0716(6) Uani 1 1 d . . . . .
H12 H 0.032019 0.726966 0.760277 0.086 Uiso 1 1 calc R U . . .

loop_
_atom_site_aniso_label
_atom_site_aniso_U_11
_atom_site_aniso_U_22
_atom_site_aniso_U_33
_atom_site_aniso_U_23
_atom_site_aniso_U_13
_atom_site_aniso_U_12
N1 0.0325(6) 0.0376(7) 0.0527(8) 0.0003(6) 0.0092(5) 0.0013(5)
O2 0.0404(7) 0.0619(9) 0.1094(12) -0.0092(8) 0.0212(7) -0.0117(6)
N2 0.0380(7) 0.0485(8) 0.0584(9) -0.0084(7) 0.0092(6) 0.0047(6)
O1 0.0577(9) 0.0702(10) 0.1124(13) -0.0126(9) 0.0234(8) 0.0231(7)
C8 0.0345(7) 0.0362(8) 0.0423(8) 0.0021(6) 0.0072(6) 0.0037(6)
C12 0.0291(7) 0.0459(9) 0.0428(8) -0.0043(7) 0.0037(6) 0.0006(6)
C5 0.0368(8) 0.0439(9) 0.0421(8) 0.0090(7) 0.0069(6) -0.0043(6)
C6 0.0353(8) 0.0503(10) 0.0522(9) 0.0183(8) 0.0084(7) 0.0009(7)
C9 0.0335(8) 0.0408(9) 0.0703(11) 0.0005(8) 0.0018(7) 0.0007(6)
C13 0.0482(9) 0.0474(10) 0.0488(9) -0.0034(8) 0.0019(7) 0.0085(7)
C7 0.0401(8) 0.0478(10) 0.0657(11) 0.0095(8) 0.0162(8) 0.0081(7)
C17 0.0441(9) 0.0721(13) 0.0473(10) 0.0042(9) 0.0065(7) -0.0038(8)
C4 0.0494(10) 0.0570(11) 0.0544(10) -0.0003(8) 0.0048(8) -0.0119(8)
C1 0.0368(9) 0.0779(14) 0.0678(12) 0.0303(11) 0.0047(8) 0.0018(8)
C10 0.0406(9) 0.0418(9) 0.0918(15) -0.0119(9) 0.0016(9) 0.0008(7)
C11 0.0544(11) 0.0558(11) 0.0693(12) -0.0213(10) 0.0021(9) 0.0050(9)
C14 0.0639(12) 0.0545(11) 0.0735(14) -0.0145(10) -0.0003(10) 0.0143(9)
C16 0.0565(11) 0.110(2) 0.0436(10) -0.0185(12) 0.0115(8) -0.0102(12)
C2 0.0475(11) 0.1059(19) 0.0625(13) 0.0246(13) -0.0086(9) -0.0204(11)
C3 0.0657(13) 0.0872(16) 0.0592(12) -0.0005(12) -0.0032(10) -0.0275(12)
C15 0.0626(13) 0.0802(16) 0.0725(14) -0.0319(13) 0.0079(10) 0.0037(11)

loop_
_atom_type_symbol
_atom_type_description
_atom_type_scat_dispersion_real
_atom_type_scat_dispersion_imag
_atom_type_scat_source
C C 0.0033 0.0016 'International Tables Vol C Tables 4.2.6.8 and 6.1.1.4'
H H 0.0000 0.0000 'International Tables Vol C Tables 4.2.6.8 and 6.1.1.4'
N N 0.0061 0.0033 'International Tables Vol C Tables 4.2.6.8 and 6.1.1.4'
O O 0.0106 0.0060 'International Tables Vol C Tables 4.2.6.8 and 6.1.1.4'

loop_
_geom_angle_atom_site_label_1
_geom_angle_atom_site_label_2
_geom_angle_atom_site_label_3
_geom_angle
_geom_angle_site_symmetry_1
_geom_angle_site_symmetry_3
_geom_angle_publ_flag
C9 N1 C12 120.04(13) . . ?
C9 N1 C8 124.15(14) . . ?
C12 N1 C8 114.62(12) . . ?
C7 N2 C8 113.69(15) . . ?
C7 N2 C11 126.56(16) . . ?
C8 N2 C11 118.73(13) . . ?
N2 C8 N1 111.03(13) . . ?
N2 C8 C5 102.48(12) . . ?
N1 C8 C5 114.86(13) . . ?
N2 C8 H5 109.4 . . ?
N1 C8 H5 109.4 . . ?
C5 C8 H5 109.4 . . ?
C17 C12 C13 119.99(16) . . ?
C17 C12 N1 120.62(16) . . ?
C13 C12 N1 119.27(14) . . ?
C4 C5 C6 120.43(16) . . ?
C4 C5 C8 131.27(15) . . ?
C6 C5 C8 108.25(15) . . ?
C5 C6 C1 121.65(19) . . ?
C5 C6 C7 109.23(14) . . ?
C1 C6 C7 129.12(17) . . ?
O2 C9 N1 120.59(17) . . ?
O2 C9 C10 120.92(17) . . ?
N1 C9 C10 118.48(15) . . ?
C14 C13 C12 120.11(18) . . ?
C14 C13 H10 119.9 . . ?
C12 C13 H10 119.9 . . ?
O1 C7 N2 124.8(2) . . ?
O1 C7 C6 128.91(18) . . ?
N2 C7 C6 106.23(14) . . ?
C12 C17 C16 118.7(2) . . ?
C12 C17 H14 120.6 . . ?
C16 C17 H14 120.6 . . ?
C5 C4 C3 118.1(2) . . ?
C5 C4 H4 120.9 . . ?
C3 C4 H4 120.9 . . ?
C2 C1 C6 117.63(19) . . ?
C2 C1 H1 121.2 . . ?
C6 C1 H1 121.2 . . ?
C9 C10 C11 114.32(16) . . ?
C9 C10 H6 108.7 . . ?
C11 C10 H6 108.7 . . ?
C9 C10 H7 108.7 . . ?
C11 C10 H7 108.7 . . ?
H6 C10 H7 107.6 . . ?
N2 C11 C10 107.83(16) . . ?
N2 C11 H9 110.1 . . ?
C10 C11 H9 110.1 . . ?
N2 C11 H8 110.1 . . ?
C10 C11 H8 110.1 . . ?
H9 C11 H8 108.5 . . ?
C15 C14 C13 120.2(2) . . ?
C15 C14 H11 119.9 . . ?
C13 C14 H11 119.9 . . ?
C15 C16 C17 120.37(19) . . ?
C15 C16 H13 119.8 . . ?
C17 C16 H13 119.8 . . ?
C1 C2 C3 121.09(19) . . ?
C1 C2 H2 119.5 . . ?
C3 C2 H2 119.5 . . ?
C2 C3 C4 121.0(2) . . ?
C2 C3 H3 119.5 . . ?
C4 C3 H3 119.5 . . ?
C14 C15 C16 120.6(2) . . ?
C14 C15 H12 119.7 . . ?
C16 C15 H12 119.7 . . ?

loop_
_geom_bond_atom_site_label_1
_geom_bond_atom_site_label_2
_geom_bond_distance
_geom_bond_site_symmetry_2
_geom_bond_publ_flag
N1 C9 1.372(2) . ?
N1 C12 1.437(2) . ?
N1 C8 1.4765(19) . ?
O2 C9 1.220(2) . ?
N2 C7 1.364(2) . ?
N2 C8 1.440(2) . ?
N2 C11 1.441(2) . ?
O1 C7 1.224(2) . ?
C8 C5 1.521(2) . ?
C8 H5 0.9800 . ?
C12 C17 1.385(2) . ?
C12 C13 1.386(2) . ?
C5 C4 1.379(3) . ?
C5 C6 1.385(2) . ?
C6 C1 1.394(2) . ?
C6 C7 1.472(3) . ?
C9 C10 1.502(3) . ?
C13 C14 1.381(3) . ?
C13 H10 0.9300 . ?
C17 C16 1.400(3) . ?
C17 H14 0.9300 . ?
C4 C3 1.394(3) . ?
C4 H4 0.9300 . ?
C1 C2 1.376(3) . ?
C1 H1 0.9300 . ?
C10 C11 1.516(3) . ?
C10 H6 0.9700 . ?
C10 H7 0.9700 . ?
C11 H9 0.9700 . ?
C11 H8 0.9700 . ?
C14 C15 1.359(4) . ?
C14 H11 0.9300 . ?
C16 C15 1.373(4) . ?
C16 H13 0.9300 . ?
C2 C3 1.386(4) . ?
C2 H2 0.9300 . ?
C3 H3 0.9300 . ?
C15 H12 0.9300 . ?
